data_7102249
loop_
_publ_author_name
'Mahata, Partha'
'Sundaresan, A'
'Natarajan, Srinivasan'

_publ_section_title
;
 The role of temperature on the structure and dimensionality of MOFs:
 an illustrative study of the formation of manganese oxy-bis(benzoate)
 structures.
;
_journal_issue 43
_journal_name_full 'Chemical communications (Cambridge, England)'
_journal_page_first 4471
_journal_page_last 4473
_journal_paper_doi 10.1039/b708060c
_journal_year 2007
_chemical_formula_sum 'C14 H14 Mn N0 O9'
_chemical_formula_weight 381.19
_chemical_name_common 'Manganese carboxylate'
_chemical_name_systematic
;
?
;
_space_group_IT_number 14
_symmetry_cell_setting monoclinic
_symmetry_space_group_name_Hall '-P 2ybc'
_symmetry_space_group_name_H-M 'P 1 21/c 1'
_atom_sites_solution_hydrogens geom
_atom_sites_solution_primary direct
_atom_sites_solution_secondary difmap
_cell_angle_alpha 90.00
_cell_angle_beta 94.524(5)
_cell_angle_gamma 90.00
_cell_formula_units_Z 4
_cell_length_a 16.902(6)
_cell_length_b 10.506(4)
_cell_length_c 9.062(3)
_cell_measurement_reflns_used 3760
_cell_measurement_temperature 273(2)
_cell_measurement_theta_max 28.03
_cell_measurement_theta_min 2.28
_cell_volume 1604.2(9)
_computing_cell_refinement 'SAINT (Bruker, 2000)'
_computing_data_collection 'SMART (Bruker, 2000)'
_computing_data_reduction SAINT
_computing_molecular_graphics 'Ortep-3 for Windows (Farrugia, 1999) and CAMERON (Watkin et al., 1993)'
_computing_publication_material 'PLATON (Spek, 2003)'
_computing_structure_refinement 'SHELXL-97 (Sheldrick, 1997)'
_computing_structure_solution 'SIR92 (Altomare et al., 1993)'
_diffrn_ambient_temperature 273(2)
_diffrn_measured_fraction_theta_full 0.970
_diffrn_measured_fraction_theta_max 0.970
_diffrn_measurement_device_type 'Bruker SMART CCD area detector'
_diffrn_measurement_method '\f and \w scans'
_diffrn_radiation_monochromator graphite
_diffrn_radiation_source 'fine-focus sealed tube'
_diffrn_radiation_type MoK\a
_diffrn_radiation_wavelength 0.71073
_diffrn_reflns_av_R_equivalents 0.0277
_diffrn_reflns_av_sigmaI/netI 0.0273
_diffrn_reflns_limit_h_max 19
_diffrn_reflns_limit_h_min -22
_diffrn_reflns_limit_k_max 13
_diffrn_reflns_limit_k_min -13
_diffrn_reflns_limit_l_max 11
_diffrn_reflns_limit_l_min -11
_diffrn_reflns_number 13544
_diffrn_reflns_theta_full 28.03
_diffrn_reflns_theta_max 28.03
_diffrn_reflns_theta_min 2.28
_exptl_absorpt_coefficient_mu 0.868
_exptl_absorpt_correction_T_max 0.9182
_exptl_absorpt_correction_T_min 0.9030
_exptl_absorpt_correction_type multi-scan
_exptl_absorpt_process_details '(SADABS; Sheldrick, 1996)'
_exptl_crystal_colour 'Pale brown'
_exptl_crystal_density_diffrn 1.578
_exptl_crystal_density_method 'not measured'
_exptl_crystal_description 'Block type'
_exptl_crystal_F_000 780
_exptl_crystal_size_max 0.12
_exptl_crystal_size_mid 0.12
_exptl_crystal_size_min 0.10
_refine_diff_density_max 1.377
_refine_diff_density_min -1.278
_refine_diff_density_rms 0.073
_refine_ls_extinction_coef 0.0226(17)
_refine_ls_extinction_expression Fc^*^=kFc[1+0.001xFc^2^\l^3^/sin(2\q)]^-1/4^
_refine_ls_extinction_method SHELXL
_refine_ls_goodness_of_fit_ref 1.031
_refine_ls_hydrogen_treatment mixed
_refine_ls_matrix_type full
_refine_ls_number_parameters 242
_refine_ls_number_reflns 3760
_refine_ls_number_restraints 6
_refine_ls_restrained_S_all 1.031
_refine_ls_R_factor_all 0.0511
_refine_ls_R_factor_gt 0.0444
_refine_ls_shift/su_max 0.001
_refine_ls_shift/su_mean 0.000
_refine_ls_structure_factor_coef Fsqd
_refine_ls_weighting_details 'calc w=1/[\s^2^(Fo^2^)+(0.0538P)^2^+2.3088P] where P=(Fo^2^+2Fc^2^)/3'
_refine_ls_weighting_scheme calc
_refine_ls_wR_factor_gt 0.1133
_refine_ls_wR_factor_ref 0.1180
_reflns_number_gt 3302
_reflns_number_total 3760
_reflns_threshold_expression >2sigma(I)
_cod_data_source_file b708060c.txt
_cod_data_source_block compound(I)
_cod_depositor_comments
;
The following automatic conversions were performed:
'_symmetry_cell_setting' value 'Monoclinic' changed to 'monoclinic'
according to '/home/saulius/struct/CIF-dictionaries/cif_core.dic'
dictionary named 'cif_core.dic' version 2.4.1 from 2010-06-29.

Automatic conversion script
Id: cif_fix_enum 1527 2010-12-29 10:47:43Z saulius 
;
_cod_original_sg_symbol_H-M P21/c
_cod_database_code 7102249

loop_
_symmetry_equiv_pos_as_xyz
'x, y, z'
'-x, y+1/2, -z+1/2'
'-x, -y, -z'
'x, -y-1/2, z-1/2'

loop_
_atom_site_label
_atom_site_type_symbol
_atom_site_fract_x
_atom_site_fract_y
_atom_site_fract_z
_atom_site_U_iso_or_equiv
_atom_site_adp_type
_atom_site_occupancy
_atom_site_symmetry_multiplicity
_atom_site_calc_flag
_atom_site_refinement_flags
Mn1 Mn 0.38752(2) 0.16805(3) 0.48515(4) 0.02361(14) Uani 1 1 d .
O1 O 0.29236(10) 0.11953(18) 0.61427(19) 0.0310(4) Uani 1 1 d .
O2 O 0.31965(11) 0.2549(2) 0.7980(2) 0.0393(5) Uani 1 1 d .
O3 O -0.38314(10) 0.01681(17) 0.6211(2) 0.0332(4) Uani 1 1 d .
O4 O 0.49544(10) 0.19729(18) 0.3702(2) 0.0318(4) Uani 1 1 d D
O5 O 0.40675(14) 0.3654(2) 0.5669(2) 0.0434(5) Uani 1 1 d D
O6 O 0.47018(10) 0.09532(17) 0.67330(19) 0.0286(4) Uani 1 1 d D
O7 O -0.35883(13) 0.2008(2) 0.5142(3) 0.0579(7) Uani 1 1 d .
O8 O -0.03665(11) 0.1240(3) 0.9084(2) 0.0578(7) Uani 1 1 d .
O100 O 0.3864(4) 0.5615(3) 0.3709(5) 0.171(3) Uani 1 1 d .
C1 C 0.19005(14) 0.1656(2) 0.7689(3) 0.0265(5) Uani 1 1 d .
C2 C 0.15997(15) 0.2521(3) 0.8667(3) 0.0348(6) Uani 1 1 d .
H2 H 0.1917 0.3182 0.9056 0.042 Uiso 1 1 calc R
C3 C 0.08252(16) 0.2395(3) 0.9062(3) 0.0422(7) Uani 1 1 d .
H3 H 0.0621 0.2979 0.9703 0.051 Uiso 1 1 calc R
C4 C 0.03620(15) 0.1401(3) 0.8501(3) 0.0386(7) Uani 1 1 d .
C5 C 0.06436(16) 0.0545(3) 0.7525(3) 0.0399(7) Uani 1 1 d .
H5 H 0.0322 -0.0115 0.7144 0.048 Uiso 1 1 calc R
C6 C 0.14169(15) 0.0675(3) 0.7112(3) 0.0332(6) Uani 1 1 d .
H6 H 0.1611 0.0103 0.6446 0.040 Uiso 1 1 calc R
C7 C 0.27333(13) 0.1810(2) 0.7253(3) 0.0244(5) Uani 1 1 d .
C8 C -0.10623(14) 0.1159(3) 0.8178(3) 0.0358(6) Uani 1 1 d .
C9 C -0.11987(17) 0.1839(3) 0.6887(4) 0.0457(8) Uani 1 1 d .
H9 H -0.0794 0.2309 0.6511 0.055 Uiso 1 1 calc R
C10 C -0.19529(17) 0.1809(3) 0.6152(4) 0.0431(7) Uani 1 1 d .
H10 H -0.2054 0.2275 0.5285 0.052 Uiso 1 1 calc R
C11 C -0.25562(14) 0.1095(2) 0.6694(3) 0.0298(5) Uani 1 1 d .
C12 C -0.23908(15) 0.0400(3) 0.7979(3) 0.0371(6) Uani 1 1 d .
H12 H -0.2786 -0.0101 0.8340 0.044 Uiso 1 1 calc R
C13 C -0.16493(16) 0.0436(3) 0.8734(3) 0.0389(6) Uani 1 1 d .
H13 H -0.1548 -0.0022 0.9606 0.047 Uiso 1 1 calc R
C14 C -0.33762(15) 0.1100(3) 0.5944(3) 0.0331(6) Uani 1 1 d .
H51 H 0.390(3) 0.378(6) 0.663(3) 0.117(19) Uiso 1 1 d D
H52 H 0.395(3) 0.437(3) 0.506(4) 0.095(16) Uiso 1 1 d D
H41 H 0.5466(11) 0.189(4) 0.418(4) 0.065(12) Uiso 1 1 d D
H42 H 0.493(2) 0.267(2) 0.305(3) 0.055(10) Uiso 1 1 d D
H61 H 0.444(2) 0.033(3) 0.725(4) 0.066(12) Uiso 1 1 d D
H62 H 0.5194(12) 0.058(3) 0.657(4) 0.058(11) Uiso 1 1 d D

loop_
_atom_site_aniso_label
_atom_site_aniso_U_11
_atom_site_aniso_U_22
_atom_site_aniso_U_33
_atom_site_aniso_U_23
_atom_site_aniso_U_13
_atom_site_aniso_U_12
Mn1 0.0176(2) 0.0271(2) 0.0262(2) 0.00186(13) 0.00175(13) 0.00125(13)
O1 0.0230(9) 0.0395(10) 0.0312(9) -0.0068(7) 0.0073(7) -0.0051(7)
O2 0.0222(9) 0.0575(13) 0.0380(10) -0.0146(9) 0.0016(7) -0.0114(8)
O3 0.0182(8) 0.0335(9) 0.0477(11) -0.0113(8) 0.0017(7) -0.0022(7)
O4 0.0205(9) 0.0390(10) 0.0359(10) 0.0086(8) 0.0029(7) 0.0002(7)
O5 0.0611(14) 0.0328(10) 0.0375(11) -0.0002(9) 0.0118(10) 0.0026(10)
O6 0.0230(8) 0.0308(9) 0.0320(9) -0.0003(7) 0.0023(7) 0.0047(7)
O7 0.0343(12) 0.0485(13) 0.0863(18) 0.0195(12) -0.0242(11) -0.0052(10)
O8 0.0168(9) 0.125(2) 0.0314(10) 0.0005(12) 0.0016(8) -0.0141(11)
O100 0.382(8) 0.0433(17) 0.106(3) 0.0235(18) 0.138(4) 0.048(3)
C1 0.0194(11) 0.0360(13) 0.0240(11) 0.0012(9) 0.0012(8) -0.0019(9)
C2 0.0228(12) 0.0446(15) 0.0373(14) -0.0094(11) 0.0035(10) -0.0023(11)
C3 0.0227(13) 0.0648(19) 0.0397(15) -0.0122(14) 0.0053(11) 0.0015(13)
C4 0.0164(11) 0.0705(19) 0.0286(13) 0.0046(13) 0.0006(9) -0.0048(12)
C5 0.0264(13) 0.0559(17) 0.0368(14) -0.0026(13) -0.0003(11) -0.0173(12)
C6 0.0256(12) 0.0428(14) 0.0315(13) -0.0058(11) 0.0033(10) -0.0077(11)
C7 0.0175(10) 0.0316(12) 0.0236(11) 0.0013(9) -0.0016(8) -0.0018(9)
C8 0.0161(11) 0.0575(17) 0.0334(13) -0.0064(12) 0.0005(9) -0.0033(11)
C9 0.0232(13) 0.064(2) 0.0495(17) 0.0106(14) 0.0005(12) -0.0167(13)
C10 0.0289(14) 0.0503(17) 0.0485(17) 0.0141(13) -0.0070(12) -0.0108(12)
C11 0.0177(11) 0.0289(12) 0.0423(14) -0.0030(10) -0.0004(10) -0.0013(9)
C12 0.0225(12) 0.0471(16) 0.0413(15) 0.0047(12) 0.0006(10) -0.0101(11)
C13 0.0263(13) 0.0547(17) 0.0353(14) 0.0069(12) -0.0010(10) -0.0041(12)
C14 0.0206(12) 0.0326(13) 0.0448(15) -0.0064(11) -0.0053(10) 0.0005(10)

loop_
_atom_type_symbol
_atom_type_description
_atom_type_scat_dispersion_real
_atom_type_scat_dispersion_imag
_atom_type_scat_source
C C 0.0033 0.0016 'International Tables Vol C Tables 4.2.6.8 and 6.1.1.4'
H H 0.0000 0.0000 'International Tables Vol C Tables 4.2.6.8 and 6.1.1.4'
N N 0.0061 0.0033 'International Tables Vol C Tables 4.2.6.8 and 6.1.1.4'
O O 0.0106 0.0060 'International Tables Vol C Tables 4.2.6.8 and 6.1.1.4'
Mn Mn 0.3368 0.7283 'International Tables Vol C Tables 4.2.6.8 and 6.1.1.4'

loop_
_geom_angle_atom_site_label_1
_geom_angle_atom_site_label_2
_geom_angle_atom_site_label_3
_geom_angle
_geom_angle_site_symmetry_1
_geom_angle_site_symmetry_3
O1 Mn1 O2 98.40(8) . 4_565
O1 Mn1 O3 91.66(7) . 3_556
O2 Mn1 O3 89.38(8) 4_565 3_556
O1 Mn1 O4 171.81(7) . .
O2 Mn1 O4 89.11(7) 4_565 .
O3 Mn1 O4 85.11(7) 3_556 .
O1 Mn1 O5 97.92(8) . .
O2 Mn1 O5 88.08(9) 4_565 .
O3 Mn1 O5 170.35(8) 3_556 .
O4 Mn1 O5 85.54(8) . .
O1 Mn1 O6 87.31(7) . .
O2 Mn1 O6 174.16(7) 4_565 .
O3 Mn1 O6 91.71(7) 3_556 .
O4 Mn1 O6 85.27(7) . .
O5 Mn1 O6 89.91(8) . .
C7 O1 Mn1 124.72(16) . .
C7 O2 Mn1 158.30(19) . 4_566
C14 O3 Mn1 126.98(17) . 3_556
C8 O8 C4 121.3(2) . .
C6 C1 C2 119.3(2) . .
C6 C1 C7 121.1(2) . .
C2 C1 C7 119.6(2) . .
C3 C2 C1 120.0(3) . .
C4 C3 C2 119.7(3) . .
C5 C4 C3 121.2(2) . .
C5 C4 O8 121.9(3) . .
C3 C4 O8 116.6(3) . .
C4 C5 C6 119.2(3) . .
C1 C6 C5 120.5(3) . .
O2 C7 O1 123.4(2) . .
O2 C7 C1 119.2(2) . .
O1 C7 C1 117.4(2) . .
C9 C8 C13 121.4(2) . .
C9 C8 O8 123.5(3) . .
C13 C8 O8 114.9(3) . .
C8 C9 C10 118.8(3) . .
C11 C10 C9 120.9(3) . .
C12 C11 C10 118.6(2) . .
C12 C11 C14 120.2(2) . .
C10 C11 C14 121.2(2) . .
C13 C12 C11 121.1(2) . .
C8 C13 C12 119.1(3) . .
O7 C14 O3 123.4(2) . .
O7 C14 C11 119.1(2) . .
O3 C14 C11 117.4(2) . .

loop_
_geom_bond_atom_site_label_1
_geom_bond_atom_site_label_2
_geom_bond_distance
_geom_bond_site_symmetry_2
Mn1 O1 2.1244(17) .
Mn1 O2 2.1306(19) 4_565
Mn1 O3 2.1666(19) 3_556
Mn1 O4 2.1925(19) .
Mn1 O5 2.218(2) .
Mn1 O6 2.2511(18) .
O1 C7 1.258(3) .
O2 C7 1.253(3) .
O2 Mn1 2.1306(19) 4_566
O3 C14 1.280(3) .
O3 Mn1 2.1666(19) 3_556
O7 C14 1.235(4) .
O8 C8 1.383(3) .
O8 C4 1.388(3) .
C1 C6 1.392(4) .
C1 C2 1.393(4) .
C1 C7 1.501(3) .
C2 C3 1.390(4) .
C3 C4 1.378(4) .
C4 C5 1.373(4) .
C5 C6 1.394(4) .
C8 C9 1.375(4) .
C8 C13 1.376(4) .
C9 C10 1.391(4) .
C10 C11 1.386(4) .
C11 C12 1.385(4) .
C11 C14 1.495(3) .
C12 C13 1.380(4) .
